data_1507595
loop_
_publ_author_name
'Yu, Feng'
'Hu, Haoxiang'
'Gu, Xiaodong'
'Ye, Jinxing'

_publ_section_title
;
 Asymmetric Michael Addition of Substituted Rhodanines to
 \a,\b-Unsaturated Ketones Catalyzed by Bulky Primary Amines.
;
_journal_issue 8
_journal_name_full 'Organic letters'
_journal_page_first 2038
_journal_page_last 2041
_journal_paper_doi 10.1021/ol300489q
_journal_volume 14
_journal_year 2012
_chemical_absolute_configuration ad
_chemical_formula_sum 'C20 H19 N O2 S2'
_chemical_formula_weight 369.48
_chemical_name_systematic
; 
 ? 
;
_space_group_IT_number 19
_symmetry_cell_setting orthorhombic
_symmetry_space_group_name_Hall 'P 2ac 2ab'
_symmetry_space_group_name_H-M 'P 21 21 21'
_atom_sites_solution_hydrogens geom
_atom_sites_solution_primary direct
_atom_sites_solution_secondary difmap
_audit_creation_method SHELXL-97
_cell_angle_alpha 90.00
_cell_angle_beta 90.00
_cell_angle_gamma 90.00
_cell_formula_units_Z 4
_cell_length_a 8.9067(8)
_cell_length_b 12.3031(11)
_cell_length_c 16.8821(16)
_cell_measurement_reflns_used 9724
_cell_measurement_temperature 133(2)
_cell_measurement_theta_max 30.76
_cell_measurement_theta_min 2.59
_cell_volume 1849.9(3)
_computing_cell_refinement 'Bruker SAINT'
_computing_data_collection 'Bruker APEX2'
_computing_data_reduction 'Bruker SAINT'
_computing_molecular_graphics 'Bruker SHELXTL'
_computing_publication_material 'Bruker SHELXTL'
_computing_structure_refinement 'SHELXL-97 (Sheldrick, 1997)'
_computing_structure_solution 'SHELXS-97 (Sheldrick, 1990)'
_diffrn_ambient_temperature 133(2)
_diffrn_measured_fraction_theta_full 0.998
_diffrn_measured_fraction_theta_max 0.998
_diffrn_measurement_device_type 'Bruker APEX-II CCD'
_diffrn_measurement_method '\f and \w scans'
_diffrn_radiation_monochromator graphite
_diffrn_radiation_source 'fine-focus sealed tube'
_diffrn_radiation_type MoK\a
_diffrn_radiation_wavelength 0.71073
_diffrn_reflns_av_R_equivalents 0.0205
_diffrn_reflns_av_sigmaI/netI 0.0216
_diffrn_reflns_limit_h_max 11
_diffrn_reflns_limit_h_min -11
_diffrn_reflns_limit_k_max 15
_diffrn_reflns_limit_k_min -15
_diffrn_reflns_limit_l_max 17
_diffrn_reflns_limit_l_min -21
_diffrn_reflns_number 13302
_diffrn_reflns_theta_full 27.00
_diffrn_reflns_theta_max 27.00
_diffrn_reflns_theta_min 2.05
_diffrn_standards_number 0
_exptl_absorpt_coefficient_mu 0.301
_exptl_absorpt_correction_T_max 0.9286
_exptl_absorpt_correction_T_min 0.9021
_exptl_absorpt_correction_type multi-scan
_exptl_absorpt_process_details sadabs
_exptl_crystal_colour colourless
_exptl_crystal_density_diffrn 1.327
_exptl_crystal_density_method 'not measured'
_exptl_crystal_description block
_exptl_crystal_F_000 776
_exptl_crystal_size_max 0.35
_exptl_crystal_size_mid 0.28
_exptl_crystal_size_min 0.25
_refine_diff_density_max 0.215
_refine_diff_density_min -0.217
_refine_diff_density_rms 0.045
_refine_ls_abs_structure_details 'Flack H D (1983), Acta Cryst. A39, 876-881'
_refine_ls_abs_structure_Flack 0.00(4)
_refine_ls_extinction_method none
_refine_ls_goodness_of_fit_ref 1.044
_refine_ls_hydrogen_treatment constr
_refine_ls_matrix_type full
_refine_ls_number_parameters 228
_refine_ls_number_reflns 4038
_refine_ls_number_restraints 1
_refine_ls_restrained_S_all 1.044
_refine_ls_R_factor_all 0.0252
_refine_ls_R_factor_gt 0.0234
_refine_ls_shift/su_max 0.000
_refine_ls_shift/su_mean 0.000
_refine_ls_structure_factor_coef Fsqd
_refine_ls_weighting_details 'calc w=1/[\s^2^(Fo^2^)+(0.0408P)^2^+0.2150P] where P=(Fo^2^+2Fc^2^)/3'
_refine_ls_weighting_scheme calc
_refine_ls_wR_factor_gt 0.0635
_refine_ls_wR_factor_ref 0.0651
_reflns_number_gt 3880
_reflns_number_total 4038
_reflns_threshold_expression >2sigma(I)
_cod_data_source_file ol300489q_si_004.cif
_cod_data_source_block mo_dm11219_0m
_cod_depositor_comments
;
The following automatic conversions were performed:

'_symmetry_cell_setting' value 'Orthorhombic' changed to
'orthorhombic' according to
/home/saulius/struct/CIF-dictionaries/cif_core.dic dictionary named
'cif_core.dic' version 2.4.1 from 2010-06-29.

Automatic conversion script
Id: cif_fix_values 1715 2011-07-08 13:25:40Z adriana 
;
_cod_original_sg_symbol_H-M P2(1)2(1)2(1)
_cod_database_code 1507595

loop_
_symmetry_equiv_pos_as_xyz
'x, y, z'
'x+1/2, -y+1/2, -z'
'-x, y+1/2, -z+1/2'
'-x+1/2, -y, z+1/2'

loop_
_atom_site_label
_atom_site_type_symbol
_atom_site_fract_x
_atom_site_fract_y
_atom_site_fract_z
_atom_site_U_iso_or_equiv
_atom_site_adp_type
_atom_site_occupancy
_atom_site_symmetry_multiplicity
_atom_site_calc_flag
_atom_site_refinement_flags
S1 S 0.19887(4) 0.54605(3) -0.023861(19) 0.02337(8) Uani 1 1 d .
S2 S 0.20338(4) 0.61224(3) 0.14388(2) 0.03014(9) Uani 1 1 d U
N1 N 0.32253(12) 0.42704(9) 0.08390(7) 0.0216(2) Uani 1 1 d .
O1 O 0.40215(11) 0.27696(7) 0.01449(6) 0.0269(2) Uani 1 1 d .
O2 O 0.63221(12) 0.45014(10) -0.23730(7) 0.0360(2) Uani 1 1 d .
C1 C 0.24760(14) 0.52509(10) 0.07456(8) 0.0225(3) Uani 1 1 d U
C2 C 0.34563(14) 0.36606(10) 0.01486(8) 0.0213(3) Uani 1 1 d .
C3 C 0.29764(15) 0.42626(9) -0.05976(7) 0.0206(2) Uani 1 1 d .
C4 C 0.19298(16) 0.35463(11) -0.10978(9) 0.0288(3) Uani 1 1 d .
H4A H 0.2442 0.2865 -0.1230 0.043 Uiso 1 1 calc R
H4B H 0.1663 0.3930 -0.1587 0.043 Uiso 1 1 calc R
H4C H 0.1016 0.3386 -0.0796 0.043 Uiso 1 1 calc R
C5 C 0.44518(13) 0.45636(11) -0.10488(7) 0.0199(2) Uani 1 1 d .
H5 H 0.4855 0.3866 -0.1266 0.024 Uiso 1 1 calc R
C6 C 0.41693(14) 0.52977(11) -0.17626(8) 0.0235(3) Uani 1 1 d .
H6A H 0.3265 0.5045 -0.2049 0.028 Uiso 1 1 calc R
H6B H 0.3983 0.6050 -0.1579 0.028 Uiso 1 1 calc R
C7 C 0.55126(15) 0.52859(12) -0.23209(8) 0.0266(3) Uani 1 1 d .
C8 C 0.5765(2) 0.62881(15) -0.28059(11) 0.0416(4) Uani 1 1 d .
H8A H 0.6643 0.6184 -0.3147 0.062 Uiso 1 1 calc R
H8B H 0.5939 0.6909 -0.2454 0.062 Uiso 1 1 calc R
H8C H 0.4879 0.6428 -0.3134 0.062 Uiso 1 1 calc R
C9 C 0.37716(14) 0.38951(11) 0.15971(8) 0.0223(3) Uani 1 1 d .
C10 C 0.48498(15) 0.44970(13) 0.19886(9) 0.0294(3) Uani 1 1 d .
H10 H 0.5238 0.5144 0.1759 0.035 Uiso 1 1 calc R
C11 C 0.53590(17) 0.41424(14) 0.27234(10) 0.0361(4) Uani 1 1 d .
H11 H 0.6081 0.4558 0.3006 0.043 Uiso 1 1 calc R
C12 C 0.48136(17) 0.31814(14) 0.30454(9) 0.0340(3) Uani 1 1 d .
H12 H 0.5170 0.2939 0.3546 0.041 Uiso 1 1 calc R
C13 C 0.37531(17) 0.25761(12) 0.26405(9) 0.0303(3) Uani 1 1 d .
H13 H 0.3388 0.1917 0.2861 0.036 Uiso 1 1 calc R
C14 C 0.32199(15) 0.29312(11) 0.19106(8) 0.0247(3) Uani 1 1 d .
H14 H 0.2489 0.2520 0.1631 0.030 Uiso 1 1 calc R
C15 C 0.56719(14) 0.50193(10) -0.05144(8) 0.0200(3) Uani 1 1 d .
C16 C 0.56926(15) 0.61088(11) -0.02674(9) 0.0273(3) Uani 1 1 d .
H16 H 0.4926 0.6592 -0.0438 0.033 Uiso 1 1 calc R
C17 C 0.68348(18) 0.64840(11) 0.02275(10) 0.0339(3) Uani 1 1 d .
H17 H 0.6831 0.7220 0.0398 0.041 Uiso 1 1 calc R
C18 C 0.79690(18) 0.57997(12) 0.04715(9) 0.0346(3) Uani 1 1 d .
H18 H 0.8740 0.6062 0.0810 0.042 Uiso 1 1 calc R
C19 C 0.79783(16) 0.47315(12) 0.02212(9) 0.0310(3) Uani 1 1 d .
H19 H 0.8768 0.4260 0.0380 0.037 Uiso 1 1 calc R
C20 C 0.68337(15) 0.43464(11) -0.02622(8) 0.0242(3) Uani 1 1 d .
H20 H 0.6844 0.3607 -0.0424 0.029 Uiso 1 1 calc R

loop_
_atom_site_aniso_label
_atom_site_aniso_U_11
_atom_site_aniso_U_22
_atom_site_aniso_U_33
_atom_site_aniso_U_23
_atom_site_aniso_U_13
_atom_site_aniso_U_12
S1 0.02502(15) 0.02308(15) 0.02201(15) 0.00267(12) 0.00322(13) 0.00614(13)
S2 0.04033(19) 0.02563(16) 0.02446(16) -0.00232(13) 0.00670(15) 0.00699(15)
N1 0.0251(5) 0.0194(5) 0.0203(5) 0.0023(4) 0.0029(4) 0.0005(4)
O1 0.0322(5) 0.0182(4) 0.0303(5) 0.0018(4) 0.0034(4) 0.0018(4)
O2 0.0312(5) 0.0429(6) 0.0338(6) 0.0009(5) 0.0093(4) 0.0049(5)
C1 0.0234(6) 0.0218(6) 0.0222(6) 0.0027(5) 0.0047(5) -0.0006(5)
C2 0.0206(6) 0.0187(6) 0.0244(6) 0.0011(5) 0.0037(5) -0.0024(4)
C3 0.0215(6) 0.0194(5) 0.0208(6) -0.0016(5) 0.0019(5) 0.0008(5)
C4 0.0266(6) 0.0283(6) 0.0313(7) -0.0030(6) -0.0023(6) -0.0061(6)
C5 0.0198(6) 0.0218(6) 0.0181(6) -0.0005(5) 0.0008(4) 0.0017(5)
C6 0.0218(6) 0.0298(7) 0.0190(6) 0.0026(5) 0.0001(5) 0.0020(5)
C7 0.0232(6) 0.0366(8) 0.0200(6) 0.0001(6) -0.0005(5) -0.0039(5)
C8 0.0396(8) 0.0459(9) 0.0392(9) 0.0133(7) 0.0126(7) -0.0019(7)
C9 0.0214(6) 0.0246(6) 0.0210(6) 0.0027(5) 0.0032(5) 0.0036(5)
C10 0.0245(6) 0.0320(7) 0.0318(8) 0.0022(6) 0.0022(6) -0.0051(6)
C11 0.0239(7) 0.0515(10) 0.0330(8) -0.0024(7) -0.0045(6) -0.0017(6)
C12 0.0304(7) 0.0456(9) 0.0258(7) 0.0057(7) -0.0019(6) 0.0107(7)
C13 0.0354(7) 0.0276(7) 0.0280(7) 0.0063(6) 0.0044(6) 0.0049(6)
C14 0.0262(7) 0.0223(6) 0.0258(7) 0.0018(5) 0.0028(5) 0.0012(5)
C15 0.0208(6) 0.0213(6) 0.0178(6) 0.0004(5) 0.0010(5) -0.0013(5)
C16 0.0289(7) 0.0200(6) 0.0330(7) 0.0017(6) -0.0037(6) -0.0004(5)
C17 0.0388(8) 0.0226(6) 0.0404(8) -0.0071(6) -0.0047(7) -0.0055(6)
C18 0.0303(7) 0.0388(8) 0.0346(7) -0.0040(6) -0.0087(6) -0.0081(7)
C19 0.0253(6) 0.0356(7) 0.0321(7) 0.0006(6) -0.0062(6) 0.0028(6)
C20 0.0252(6) 0.0228(6) 0.0245(6) -0.0015(5) 0.0001(5) 0.0015(5)

loop_
_atom_type_symbol
_atom_type_description
_atom_type_scat_dispersion_real
_atom_type_scat_dispersion_imag
_atom_type_scat_source
C C 0.0033 0.0016 'International Tables Vol C Tables 4.2.6.8 and 6.1.1.4'
H H 0.0000 0.0000 'International Tables Vol C Tables 4.2.6.8 and 6.1.1.4'
N N 0.0061 0.0033 'International Tables Vol C Tables 4.2.6.8 and 6.1.1.4'
O O 0.0106 0.0060 'International Tables Vol C Tables 4.2.6.8 and 6.1.1.4'
S S 0.1246 0.1234 'International Tables Vol C Tables 4.2.6.8 and 6.1.1.4'

loop_
_geom_angle_atom_site_label_1
_geom_angle_atom_site_label_2
_geom_angle_atom_site_label_3
_geom_angle
C1 S1 C3 94.45(6)
C1 N1 C2 116.21(11)
C1 N1 C9 122.71(11)
C2 N1 C9 121.07(11)
N1 C1 S2 127.19(11)
N1 C1 S1 110.98(9)
S2 C1 S1 121.82(8)
O1 C2 N1 123.52(13)
O1 C2 C3 123.70(12)
N1 C2 C3 112.73(10)
C2 C3 C4 110.25(10)
C2 C3 C5 106.40(10)
C4 C3 C5 112.21(10)
C2 C3 S1 104.72(8)
C4 C3 S1 110.76(9)
C5 C3 S1 112.13(8)
C3 C4 H4A 109.5
C3 C4 H4B 109.5
H4A C4 H4B 109.5
C3 C4 H4C 109.5
H4A C4 H4C 109.5
H4B C4 H4C 109.5
C15 C5 C6 111.61(11)
C15 C5 C3 113.52(10)
C6 C5 C3 112.72(10)
C15 C5 H5 106.1
C6 C5 H5 106.1
C3 C5 H5 106.1
C7 C6 C5 110.69(11)
C7 C6 H6A 109.5
C5 C6 H6A 109.5
C7 C6 H6B 109.5
C5 C6 H6B 109.5
H6A C6 H6B 108.1
O2 C7 C8 121.91(13)
O2 C7 C6 121.44(13)
C8 C7 C6 116.65(13)
C7 C8 H8A 109.5
C7 C8 H8B 109.5
H8A C8 H8B 109.5
C7 C8 H8C 109.5
H8A C8 H8C 109.5
H8B C8 H8C 109.5
C10 C9 C14 121.43(13)
C10 C9 N1 119.12(12)
C14 C9 N1 119.44(12)
C9 C10 C11 119.04(14)
C9 C10 H10 120.5
C11 C10 H10 120.5
C12 C11 C10 120.13(14)
C12 C11 H11 119.9
C10 C11 H11 119.9
C13 C12 C11 120.23(14)
C13 C12 H12 119.9
C11 C12 H12 119.9
C12 C13 C14 120.12(14)
C12 C13 H13 119.9
C14 C13 H13 119.9
C9 C14 C13 119.02(13)
C9 C14 H14 120.5
C13 C14 H14 120.5
C20 C15 C16 117.85(12)
C20 C15 C5 119.60(11)
C16 C15 C5 122.54(12)
C17 C16 C15 120.22(12)
C17 C16 H16 119.9
C15 C16 H16 119.9
C18 C17 C16 120.76(13)
C18 C17 H17 119.6
C16 C17 H17 119.6
C17 C18 C19 119.64(14)
C17 C18 H18 120.2
C19 C18 H18 120.2
C18 C19 C20 120.00(14)
C18 C19 H19 120.0
C20 C19 H19 120.0
C19 C20 C15 121.50(12)
C19 C20 H20 119.3
C15 C20 H20 119.3

loop_
_geom_bond_atom_site_label_1
_geom_bond_atom_site_label_2
_geom_bond_distance
S1 C1 1.7366(14)
S1 C3 1.8201(12)
S2 C1 1.6353(13)
N1 C1 1.3875(17)
N1 C2 1.4013(17)
N1 C9 1.4449(16)
O1 C2 1.2063(16)
O2 C7 1.2079(18)
C2 C3 1.5226(18)
C3 C4 1.5358(18)
C3 C5 1.5635(17)
C4 H4A 0.9800
C4 H4B 0.9800
C4 H4C 0.9800
C5 C15 1.5196(17)
C5 C6 1.5268(17)
C5 H5 1.0000
C6 C7 1.5232(18)
C6 H6A 0.9900
C6 H6B 0.9900
C7 C8 1.497(2)
C8 H8A 0.9800
C8 H8B 0.9800
C8 H8C 0.9800
C9 C10 1.3811(19)
C9 C14 1.3885(18)
C10 C11 1.391(2)
C10 H10 0.9500
C11 C12 1.389(2)
C11 H11 0.9500
C12 C13 1.383(2)
C12 H12 0.9500
C13 C14 1.391(2)
C13 H13 0.9500
C14 H14 0.9500
C15 C20 1.3918(18)
C15 C16 1.4040(18)
C16 C17 1.395(2)
C16 H16 0.9500
C17 C18 1.378(2)
C17 H17 0.9500
C18 C19 1.381(2)
C18 H18 0.9500
C19 C20 1.3892(19)
C19 H19 0.9500
C20 H20 0.9500

loop_
_cod_related_entry_id
_cod_related_entry_code
_cod_related_entry_database
1 30651853 ChemSpider
